data_2236046
loop_
_publ_author_name
'Purandara, H.'
'Foro, Sabine'
'Gowda, B. Thimme'

_publ_section_title
;
 <i>N</i>-(4-Methylphenylsulfonyl)maleamic acid
;
_journal_coeditor_code ZL2493
_journal_issue 8
_journal_name_full 'Acta Crystallographica Section E'
_journal_page_first o2499
_journal_paper_doi 10.1107/S1600536812032084
_journal_volume 68
_journal_year 2012
_chemical_formula_iupac 'C11 H11 N O5 S'
_chemical_formula_moiety 'C11 H11 N O5 S'
_chemical_formula_sum 'C11 H11 N O5 S'
_chemical_formula_weight 269.27
_chemical_name_systematic
;
<i>N</i>-(4-Methylphenylsulfonyl)maleamic acid
;
_space_group_IT_number 14
_symmetry_cell_setting monoclinic
_symmetry_space_group_name_Hall '-P 2ybc'
_symmetry_space_group_name_H-M 'P 1 21/c 1'
_atom_sites_solution_hydrogens geom
_atom_sites_solution_primary direct
_atom_sites_solution_secondary difmap
_audit_creation_method SHELXL-97
_cell_angle_alpha 90.00
_cell_angle_beta 108.403(7)
_cell_angle_gamma 90.00
_cell_formula_units_Z 4
_cell_length_a 10.2652(6)
_cell_length_b 11.9064(7)
_cell_length_c 10.2416(6)
_cell_measurement_reflns_used 2735
_cell_measurement_temperature 293(2)
_cell_measurement_theta_max 27.79
_cell_measurement_theta_min 2.98
_cell_volume 1187.73(13)
_computing_cell_refinement
;
CrysAlis CCD (Oxford Diffraction, 2009)
;
_computing_data_collection
;
CrysAlis CCD (Oxford Diffraction, 2009)
;
_computing_data_reduction
;
CrysAlis RED (Oxford Diffraction, 2009)
;
_computing_molecular_graphics 'PLATON (Spek, 2009)'
_computing_publication_material 'SHELXL97 (Sheldrick, 2008)'
_computing_structure_refinement 'SHELXL97 (Sheldrick, 2008)'
_computing_structure_solution 'SHELXS97 (Sheldrick, 2008)'
_diffrn_ambient_temperature 293(2)
_diffrn_measured_fraction_theta_full 0.997
_diffrn_measured_fraction_theta_max 0.997
_diffrn_measurement_device_type
;
Oxford Diffraction Xcalibur diffractometer
with a Sapphire CCD detector
;
_diffrn_measurement_method
;
Rotation method data acquisition using omega and phi
;
_diffrn_radiation_monochromator graphite
_diffrn_radiation_source 'fine-focus sealed tube'
_diffrn_radiation_type MoK\a
_diffrn_radiation_wavelength 0.71073
_diffrn_reflns_av_R_equivalents 0.0099
_diffrn_reflns_av_sigmaI/netI 0.0121
_diffrn_reflns_limit_h_max 12
_diffrn_reflns_limit_h_min -12
_diffrn_reflns_limit_k_max 14
_diffrn_reflns_limit_k_min -6
_diffrn_reflns_limit_l_max 12
_diffrn_reflns_limit_l_min -12
_diffrn_reflns_number 4608
_diffrn_reflns_theta_full 26.37
_diffrn_reflns_theta_max 26.37
_diffrn_reflns_theta_min 2.99
_diffrn_standards_decay_% 0
_diffrn_standards_number 0
_exptl_absorpt_coefficient_mu 0.285
_exptl_absorpt_correction_T_max 0.8944
_exptl_absorpt_correction_T_min 0.8847
_exptl_absorpt_correction_type multi-scan
_exptl_absorpt_process_details
;
(CrysAlis RED; Oxford Diffraction, 2009)
;
_exptl_crystal_colour colourless
_exptl_crystal_density_diffrn 1.506
_exptl_crystal_density_method 'not measured'
_exptl_crystal_description prism
_exptl_crystal_F_000 560
_exptl_crystal_size_max 0.44
_exptl_crystal_size_mid 0.42
_exptl_crystal_size_min 0.40
_refine_diff_density_max 0.355
_refine_diff_density_min -0.292
_refine_ls_extinction_coef 0.029(2)
_refine_ls_extinction_expression Fc^*^=kFc[1+0.001xFc^2^\l^3^/sin(2\q)]^-1/4^
_refine_ls_extinction_method 'SHELXL97 (Sheldrick, 2008)'
_refine_ls_goodness_of_fit_ref 1.070
_refine_ls_hydrogen_treatment mixed
_refine_ls_matrix_type full
_refine_ls_number_parameters 171
_refine_ls_number_reflns 2424
_refine_ls_number_restraints 1
_refine_ls_restrained_S_all 1.071
_refine_ls_R_factor_all 0.0356
_refine_ls_R_factor_gt 0.0309
_refine_ls_shift/su_max 0.001
_refine_ls_shift/su_mean 0.000
_refine_ls_structure_factor_coef Fsqd
_refine_ls_weighting_details 'calc w=1/[\s^2^(Fo^2^)+(0.0449P)^2^+0.3604P] where P=(Fo^2^+2Fc^2^)/3'
_refine_ls_weighting_scheme calc
_refine_ls_wR_factor_gt 0.0834
_refine_ls_wR_factor_ref 0.0859
_reflns_number_gt 2144
_reflns_number_total 2424
_reflns_threshold_expression I>2sigma(I)
_cod_data_source_file zl2493.cif
_cod_data_source_block I
_cod_original_cell_volume 1187.73(12)
_cod_original_sg_symbol_H-M 'P 21/c'
_cod_database_code 2236046
_cod_database_fobs_code 2236046

loop_
_symmetry_equiv_pos_as_xyz
'x, y, z'
'-x, y+1/2, -z+1/2'
'-x, -y, -z'
'x, -y-1/2, z-1/2'

loop_
_atom_site_type_symbol
_atom_site_label
_atom_site_fract_x
_atom_site_fract_y
_atom_site_fract_z
_atom_site_U_iso_or_equiv
_atom_site_adp_type
_atom_site_calc_flag
_atom_site_refinement_flags
_atom_site_occupancy
_atom_site_symmetry_multiplicity
C C1 0.36379(14) 0.75860(12) 0.11249(15) 0.0323(3) Uani d . 1 1
C C2 0.45226(16) 0.69418(14) 0.21423(16) 0.0408(4) Uani d . 1 1
H H2 0.4187 0.6370 0.2566 0.049 Uiso calc R 1 1
C C3 0.59187(17) 0.71591(16) 0.25246(17) 0.0463(4) Uani d . 1 1
H H3 0.6519 0.6731 0.3216 0.056 Uiso calc R 1 1
C C4 0.64338(16) 0.79985(14) 0.18983(18) 0.0431(4) Uani d . 1 1
C C5 0.55266(18) 0.86083(15) 0.0852(2) 0.0482(4) Uani d . 1 1
H H5 0.5865 0.9161 0.0404 0.058 Uiso calc R 1 1
C C6 0.41309(17) 0.84149(14) 0.04582(18) 0.0432(4) Uani d . 1 1
H H6 0.3532 0.8835 -0.0243 0.052 Uiso calc R 1 1
C C7 0.13459(13) 0.94544(13) 0.14452(14) 0.0315(3) Uani d . 1 1
C C8 0.08229(14) 1.00963(12) 0.24353(15) 0.0339(3) Uani d . 1 1
H H8 -0.0104 1.0285 0.2148 0.041 Uiso calc R 1 1
C C9 0.15667(15) 1.04155(13) 0.36794(15) 0.0364(3) Uani d . 1 1
H H9 0.1136 1.0807 0.4214 0.044 Uiso calc R 1 1
C C10 0.30479(15) 1.01820(13) 0.42652(14) 0.0343(3) Uani d . 1 1
C C11 0.79430(18) 0.8267(2) 0.2343(3) 0.0666(6) Uani d . 1 1
H H11A 0.8436 0.7723 0.3007 0.100 Uiso calc R 1 1
H H11B 0.8093 0.9002 0.2746 0.100 Uiso calc R 1 1
H H11C 0.8263 0.8246 0.1558 0.100 Uiso calc R 1 1
N N1 0.13089(12) 0.83006(11) 0.15952(12) 0.0317(3) Uani d D 1 1
H H1N 0.1246(18) 0.8042(14) 0.2308(15) 0.038 Uiso d D 1 1
O O1 0.16042(12) 0.63163(9) 0.12040(14) 0.0492(3) Uani d . 1 1
O O2 0.12374(12) 0.76432(11) -0.07348(11) 0.0468(3) Uani d . 1 1
O O3 0.16830(11) 0.99099(10) 0.05504(11) 0.0421(3) Uani d . 1 1
O O4 0.36494(11) 0.95387(10) 0.37140(11) 0.0442(3) Uani d . 1 1
O O5 0.36415(12) 1.07342(11) 0.53916(12) 0.0492(3) Uani d . 1 1
H H5O 0.456(3) 1.060(2) 0.571(2) 0.074 Uiso d . 1 1
S S1 0.18624(3) 0.73748(3) 0.06857(4) 0.03364(14) Uani d . 1 1

loop_
_atom_site_aniso_label
_atom_site_aniso_U_11
_atom_site_aniso_U_22
_atom_site_aniso_U_33
_atom_site_aniso_U_12
_atom_site_aniso_U_13
_atom_site_aniso_U_23
C1 0.0310(7) 0.0372(8) 0.0306(7) -0.0021(6) 0.0125(6) -0.0062(6)
C2 0.0415(8) 0.0442(9) 0.0368(8) -0.0014(7) 0.0126(7) 0.0031(7)
C3 0.0383(8) 0.0549(10) 0.0409(9) 0.0062(7) 0.0059(7) -0.0004(7)
C4 0.0326(8) 0.0456(9) 0.0534(10) -0.0019(7) 0.0168(7) -0.0155(7)
C5 0.0415(9) 0.0447(9) 0.0656(12) -0.0033(7) 0.0268(8) 0.0035(8)
C6 0.0381(8) 0.0457(9) 0.0482(9) 0.0026(7) 0.0170(7) 0.0088(7)
C7 0.0237(6) 0.0401(8) 0.0265(7) -0.0002(5) 0.0020(5) -0.0001(6)
C8 0.0276(7) 0.0355(7) 0.0374(8) 0.0039(6) 0.0082(6) 0.0001(6)
C9 0.0358(7) 0.0366(8) 0.0370(8) 0.0045(6) 0.0119(6) -0.0049(6)
C10 0.0355(7) 0.0351(7) 0.0297(7) -0.0005(6) 0.0064(6) -0.0034(6)
C11 0.0335(9) 0.0736(14) 0.0916(16) -0.0064(9) 0.0183(10) -0.0190(12)
N1 0.0323(6) 0.0375(7) 0.0272(6) -0.0026(5) 0.0121(5) -0.0023(5)
O1 0.0494(7) 0.0371(6) 0.0666(8) -0.0124(5) 0.0261(6) -0.0097(5)
O2 0.0399(6) 0.0664(8) 0.0305(6) -0.0013(5) 0.0060(5) -0.0148(5)
O3 0.0444(6) 0.0467(7) 0.0363(6) 0.0003(5) 0.0143(5) 0.0070(5)
O4 0.0350(6) 0.0494(7) 0.0419(6) 0.0057(5) 0.0032(5) -0.0146(5)
O5 0.0400(6) 0.0629(8) 0.0386(6) -0.0005(6) 0.0037(5) -0.0203(5)
S1 0.0305(2) 0.0382(2) 0.0325(2) -0.00642(14) 0.01037(15) -0.00955(14)

loop_
_atom_type_symbol
_atom_type_description
_atom_type_scat_dispersion_real
_atom_type_scat_dispersion_imag
_atom_type_scat_source
C C 0.0033 0.0016 'International Tables Vol C Tables 4.2.6.8 and 6.1.1.4'
H H 0.0000 0.0000 'International Tables Vol C Tables 4.2.6.8 and 6.1.1.4'
N N 0.0061 0.0033 'International Tables Vol C Tables 4.2.6.8 and 6.1.1.4'
O O 0.0106 0.0060 'International Tables Vol C Tables 4.2.6.8 and 6.1.1.4'
S S 0.1246 0.1234 'International Tables Vol C Tables 4.2.6.8 and 6.1.1.4'

loop_
_geom_angle_atom_site_label_1
_geom_angle_atom_site_label_2
_geom_angle_atom_site_label_3
_geom_angle
C2 C1 C6 120.89(14)
C2 C1 S1 119.85(12)
C6 C1 S1 119.24(12)
C1 C2 C3 119.04(15)
C1 C2 H2 120.5
C3 C2 H2 120.5
C4 C3 C2 121.19(15)
C4 C3 H3 119.4
C2 C3 H3 119.4
C3 C4 C5 118.52(14)
C3 C4 C11 121.47(17)
C5 C4 C11 120.01(17)
C6 C5 C4 121.46(16)
C6 C5 H5 119.3
C4 C5 H5 119.3
C5 C6 C1 118.86(15)
C5 C6 H6 120.6
C1 C6 H6 120.6
O3 C7 N1 123.73(14)
O3 C7 C8 122.35(14)
N1 C7 C8 113.76(12)
C9 C8 C7 125.42(13)
C9 C8 H8 117.3
C7 C8 H8 117.3
C8 C9 C10 123.19(13)
C8 C9 H9 118.4
C10 C9 H9 118.4
O4 C10 O5 124.10(13)
O4 C10 C9 122.31(13)
O5 C10 C9 113.58(13)
C4 C11 H11A 109.5
C4 C11 H11B 109.5
H11A C11 H11B 109.5
C4 C11 H11C 109.5
H11A C11 H11C 109.5
H11B C11 H11C 109.5
C7 N1 S1 124.90(10)
C7 N1 H1N 119.2(13)
S1 N1 H1N 113.1(13)
C10 O5 H5O 111.8(15)
O1 S1 O2 120.05(7)
O1 S1 N1 104.01(7)
O2 S1 N1 107.49(7)
O1 S1 C1 109.40(7)
O2 S1 C1 109.01(7)
N1 S1 C1 105.91(6)

loop_
_geom_bond_atom_site_label_1
_geom_bond_atom_site_label_2
_geom_bond_distance
C1 C2 1.379(2)
C1 C6 1.384(2)
C1 S1 1.7520(14)
C2 C3 1.386(2)
C2 H2 0.9300
C3 C4 1.380(2)
C3 H3 0.9300
C4 C5 1.383(3)
C4 C11 1.505(2)
C5 C6 1.380(2)
C5 H5 0.9300
C6 H6 0.9300
C7 O3 1.2059(17)
C7 N1 1.384(2)
C7 C8 1.498(2)
C8 C9 1.318(2)
C8 H8 0.9300
C9 C10 1.474(2)
C9 H9 0.9300
C10 O4 1.2274(18)
C10 O5 1.3002(17)
C11 H11A 0.9600
C11 H11B 0.9600
C11 H11C 0.9600
N1 S1 1.6551(12)
N1 H1N 0.813(13)
O1 S1 1.4246(12)
O2 S1 1.4286(12)
O5 H5O 0.91(2)

loop_
_geom_hbond_atom_site_label_D
_geom_hbond_atom_site_label_H
_geom_hbond_atom_site_label_A
_geom_hbond_site_symmetry_A
_geom_hbond_distance_DH
_geom_hbond_distance_HA
_geom_hbond_distance_DA
_geom_hbond_angle_DHA
N1 H1N O2 4_576 0.813(13) 2.167(14) 2.9786(16) 175.9(17)
O5 H5O O4 3_676 0.91(2) 1.75(2) 2.6589(16) 176(2)

loop_
_geom_torsion_atom_site_label_1
_geom_torsion_atom_site_label_2
_geom_torsion_atom_site_label_3
_geom_torsion_atom_site_label_4
_geom_torsion
C6 C1 C2 C3 2.1(2)
S1 C1 C2 C3 -176.73(12)
C1 C2 C3 C4 -0.5(3)
C2 C3 C4 C5 -1.4(3)
C2 C3 C4 C11 177.78(16)
C3 C4 C5 C6 1.9(3)
C11 C4 C5 C6 -177.29(17)
C4 C5 C6 C1 -0.4(3)
C2 C1 C6 C5 -1.6(2)
S1 C1 C6 C5 177.22(13)
O3 C7 C8 C9 -96.45(19)
N1 C7 C8 C9 87.94(18)
C7 C8 C9 C10 0.5(3)
C8 C9 C10 O4 -10.6(3)
C8 C9 C10 O5 168.24(15)
O3 C7 N1 S1 6.5(2)
C8 C7 N1 S1 -177.98(9)
C7 N1 S1 O1 -179.73(12)
C7 N1 S1 O2 -51.43(13)
C7 N1 S1 C1 64.99(13)
C2 C1 S1 O1 -16.74(14)
C6 C1 S1 O1 164.41(12)
C2 C1 S1 O2 -149.80(12)
C6 C1 S1 O2 31.35(14)
C2 C1 S1 N1 94.81(13)
C6 C1 S1 N1 -84.04(13)

loop_
_cod_related_entry_id
_cod_related_entry_database
_cod_related_entry_code
1 ChemSpider 30658017
